data_4035770
loop_
_publ_author_name
'Ma, Jun-Wei'
'Wang, Qiang'
'Wang, Xin-Gang'
'Liang, Yong-Min'

_publ_section_title
;
 Palladium-Catalyzed Cascade Difluoroalkylation/Cyclization of
 N-Propargylamides: Synthesis of Oxazoles and Oxazolines.
;
_journal_issue 21
_journal_name_full 'The Journal of organic chemistry'
_journal_page_first 13296
_journal_page_last 13307
_journal_paper_doi 10.1021/acs.joc.8b02111
_journal_volume 83
_journal_year 2018
_chemical_formula_moiety 'C15 H15 Cl F2 N2 O3'
_chemical_formula_sum 'C15 H15 Cl F2 N2 O3'
_chemical_formula_weight 344.74
_space_group_crystal_system monoclinic
_space_group_IT_number 15
_space_group_name_Hall '-C 2yc'
_space_group_name_H-M_alt 'C 1 2/c 1'
_atom_sites_solution_hydrogens geom
_atom_sites_solution_primary direct
_atom_sites_solution_secondary difmap
_audit_creation_date 2018-03-28
_audit_creation_method
;
Olex2 1.2
(compiled 2017.03.28 svn.r3405 for OlexSys, GUI svn.r5337)
;
_cell_angle_alpha 90.00
_cell_angle_beta 112.004(6)
_cell_angle_gamma 90.00
_cell_formula_units_Z 8
_cell_length_a 17.4965(8)
_cell_length_b 8.3662(3)
_cell_length_c 24.4494(12)
_cell_measurement_reflns_used 1833
_cell_measurement_temperature 290.04(10)
_cell_measurement_theta_max 24.5910
_cell_measurement_theta_min 4.1220
_cell_volume 3318.2(3)
_computing_cell_refinement 'CrysAlisPro 1.171.38.41 (Rigaku OD, 2015)'
_computing_data_collection 'CrysAlisPro 1.171.38.41 (Rigaku OD, 2015)'
_computing_data_reduction 'CrysAlisPro 1.171.38.41 (Rigaku OD, 2015)'
_computing_molecular_graphics 'Olex2 (Dolomanov et al., 2009)'
_computing_publication_material 'Olex2 (Dolomanov et al., 2009)'
_computing_structure_refinement 'ShelXL (Sheldrick, 2015)'
_computing_structure_solution 'ShelXS (Sheldrick, 2008)'
_diffrn_ambient_environment air
_diffrn_ambient_temperature 290.04(10)
_diffrn_detector 'CCD plate'
_diffrn_detector_area_resol_mean 16.0733
_diffrn_detector_type Eos
_diffrn_measured_fraction_theta_full 0.998
_diffrn_measured_fraction_theta_max 0.998
_diffrn_measurement_details
;
List of Runs (angles in degrees, time in seconds):

  # Type    Start    End  Width  t~exp~   \w     \q     \k     \f   Frames
--------------------------------------------------------------------------
  1  \w      0.00  98.00   1.00    8.00    --   25.05  57.00-180.00   98
  2  \w    -42.00  46.00   1.00    8.00    --   25.05 -57.00  30.00   88
  3  \w      6.00  60.00   1.00    8.00    --   25.05  77.00-120.00   54
;
_diffrn_measurement_device 'four-circle diffractometer'
_diffrn_measurement_device_type 'SuperNova, Dual, Cu at zero, Eos'
_diffrn_measurement_method '\w scans'
_diffrn_orient_matrix_type 'CrysAlisPro convention (1999,Acta A55,543-557)'
_diffrn_orient_matrix_UB_11 -0.0065935000
_diffrn_orient_matrix_UB_12 -0.0225993000
_diffrn_orient_matrix_UB_13 -0.0293716000
_diffrn_orient_matrix_UB_21 -0.0215501000
_diffrn_orient_matrix_UB_22 -0.0690605000
_diffrn_orient_matrix_UB_23 0.0031334000
_diffrn_orient_matrix_UB_31 -0.0374723000
_diffrn_orient_matrix_UB_32 0.0436917000
_diffrn_orient_matrix_UB_33 -0.0102946000
_diffrn_radiation_monochromator mirror
_diffrn_radiation_probe x-ray
_diffrn_radiation_type MoK\a
_diffrn_radiation_wavelength 0.71073
_diffrn_reflns_av_R_equivalents 0.0255
_diffrn_reflns_av_unetI/netI 0.0400
_diffrn_reflns_limit_h_max 21
_diffrn_reflns_limit_h_min -21
_diffrn_reflns_limit_k_max 6
_diffrn_reflns_limit_k_min -10
_diffrn_reflns_limit_l_max 12
_diffrn_reflns_limit_l_min -30
_diffrn_reflns_number 6101
_diffrn_reflns_theta_full 26.02
_diffrn_reflns_theta_max 26.02
_diffrn_reflns_theta_min 3.50
_diffrn_source 'micro-focus sealed X-ray tube'
_diffrn_source_type 'SuperNova (Mo) X-ray Source'
_exptl_absorpt_coefficient_mu 0.265
_exptl_absorpt_correction_T_max 1.00000
_exptl_absorpt_correction_T_min 0.79197
_exptl_absorpt_correction_type multi-scan
_exptl_absorpt_process_details
;
CrysAlisPro 1.171.38.41 (Rigaku Oxford Diffraction, 2015)
Empirical absorption correction using spherical harmonics,
 implemented in SCALE3 ABSPACK scaling algorithm.
;
_exptl_crystal_colour 'clear light colourless'
_exptl_crystal_colour_lustre clear
_exptl_crystal_colour_modifier light
_exptl_crystal_colour_primary colourless
_exptl_crystal_density_diffrn 1.380
_exptl_crystal_density_method 'not measured'
_exptl_crystal_description block
_exptl_crystal_F_000 1424
_exptl_crystal_size_max 0.17
_exptl_crystal_size_mid 0.13
_exptl_crystal_size_min 0.12
_refine_diff_density_max 0.186
_refine_diff_density_min -0.294
_refine_diff_density_rms 0.041
_refine_ls_extinction_method none
_refine_ls_goodness_of_fit_ref 1.062
_refine_ls_hydrogen_treatment constr
_refine_ls_matrix_type full
_refine_ls_number_parameters 211
_refine_ls_number_reflns 3254
_refine_ls_number_restraints 0
_refine_ls_restrained_S_all 1.062
_refine_ls_R_factor_all 0.0730
_refine_ls_R_factor_gt 0.0472
_refine_ls_shift/su_max 0.000
_refine_ls_shift/su_mean 0.000
_refine_ls_structure_factor_coef Fsqd
_refine_ls_weighting_details 'calc w=1/[\s^2^(Fo^2^)+(0.0449P)^2^+0.6259P] where P=(Fo^2^+2Fc^2^)/3'
_refine_ls_weighting_scheme calc
_refine_ls_wR_factor_gt 0.1023
_refine_ls_wR_factor_ref 0.1219
_reflns_number_gt 2199
_reflns_number_total 3254
_reflns_threshold_expression >2sigma(I)
_cod_data_source_file jo8b02111_si_003.cif
_cod_data_source_block majw_0327
_cod_original_cell_volume 3318.2(2)
_cod_database_code 4035770
_reflns_odcompleteness_completeness 99.67
_reflns_odcompleteness_iscentric 1
_reflns_odcompleteness_theta 26.32
_olex2_refinement_description
;
1. Fixed Uiso
 At 1.2 times of:
  All C(H) groups, All C(H,H) groups
 At 1.5 times of:
  All C(H,H,H) groups
2.a Secondary CH2 refined with riding coordinates:
 C15(H15A,H15B)
2.b Aromatic/amide H refined with riding coordinates:
 C1(H1), C2(H2), C5(H5), C12(H12)
2.c Idealised Me refined as rotating group:
 C10(H10A,H10B,H10C), C11(H11A,H11B,H11C), C16(H16A,H16B,H16C)
;
_olex2_date_sample_data_collection 2018-03-28
_olex2_submission_special_instructions 'No special instructions were received'
_oxdiff_exptl_absorpt_empirical_details
;
Empirical correction (ABSPACK) includes:
- Absorption correction using spherical harmonics
- Frame scaling
;
_oxdiff_exptl_absorpt_empirical_full_max 1.352
_oxdiff_exptl_absorpt_empirical_full_min 0.658

loop_
_space_group_symop_id
_space_group_symop_operation_xyz
1 'x, y, z'
2 '-x, y, -z+1/2'
3 'x+1/2, y+1/2, z'
4 '-x+1/2, y+1/2, -z+1/2'
5 '-x, -y, -z'
6 'x, -y, z-1/2'
7 '-x+1/2, -y+1/2, -z'
8 'x+1/2, -y+1/2, z-1/2'

loop_
_atom_site_label
_atom_site_type_symbol
_atom_site_fract_x
_atom_site_fract_y
_atom_site_fract_z
_atom_site_U_iso_or_equiv
_atom_site_adp_type
_atom_site_occupancy
_atom_site_calc_flag
_atom_site_refinement_flags_posn
Cl1 Cl 0.22827(4) 0.44999(8) 0.01127(3) 0.0801(3) Uani 1 d .
F1 F 0.35047(10) 1.4958(2) 0.23992(8) 0.1056(6) Uani 1 d .
F2 F 0.32824(11) 1.3029(3) 0.29103(7) 0.1165(7) Uani 1 d .
O1 O 0.21249(8) 1.12558(16) 0.14722(6) 0.0541(4) Uani 1 d .
O2 O 0.38746(11) 1.1053(2) 0.23405(8) 0.0773(5) Uani 1 d .
O3 O 0.37669(9) 1.29495(18) 0.16683(7) 0.0610(4) Uani 1 d .
N1 N 0.13796(11) 0.6989(2) 0.00745(8) 0.0566(5) Uani 1 d .
N2 N 0.07845(10) 1.1180(2) 0.08650(8) 0.0513(5) Uani 1 d .
C1 C 0.24473(13) 0.8236(3) 0.11372(9) 0.0524(6) Uani 1 d .
H1 H 0.2809 0.8659 0.1492 0.063 Uiso 1 calc R
C2 C 0.26356(14) 0.6840(3) 0.09240(10) 0.0581(6) Uani 1 d .
H2 H 0.3120 0.6287 0.1129 0.070 Uiso 1 calc R
C3 C 0.20783(14) 0.6289(3) 0.03937(10) 0.0529(6) Uani 1 d .
C5 C 0.12015(13) 0.8346(3) 0.02915(9) 0.0518(5) Uani 1 d .
H5 H 0.0710 0.8865 0.0077 0.062 Uiso 1 calc R
C6 C 0.17135(12) 0.9018(2) 0.08213(9) 0.0447(5) Uani 1 d .
C7 C 0.14805(12) 1.0503(2) 0.10298(9) 0.0463(5) Uani 1 d .
C8 C 0.17952(13) 1.2622(2) 0.16076(10) 0.0508(5) Uani 1 d .
C9 C 0.08839(12) 1.2658(2) 0.12234(10) 0.0511(6) Uani 1 d .
C10 C 0.06692(15) 1.4110(3) 0.08139(12) 0.0724(8) Uani 1 d .
H10A H 0.0980 1.4073 0.0563 0.109 Uiso 1 calc GR
H10B H 0.0802 1.5070 0.1045 0.109 Uiso 1 calc GR
H10C H 0.0091 1.4098 0.0576 0.109 Uiso 1 calc GR
C11 C 0.03387(14) 1.2575(3) 0.15822(12) 0.0680(7) Uani 1 d .
H11A H -0.0229 1.2531 0.1320 0.102 Uiso 1 calc GR
H11B H 0.0428 1.3506 0.1828 0.102 Uiso 1 calc GR
H11C H 0.0473 1.1635 0.1825 0.102 Uiso 1 calc GR
C12 C 0.22568(14) 1.3644(3) 0.20057(10) 0.0610(6) Uani 1 d .
H12 H 0.1997 1.4543 0.2078 0.073 Uiso 1 calc R
C13 C 0.31483(15) 1.3482(3) 0.23453(11) 0.0690(7) Uani 1 d .
C14 C 0.36405(13) 1.2331(3) 0.21214(11) 0.0570(6) Uani 1 d .
C15 C 0.42180(16) 1.1967(3) 0.13976(12) 0.0714(7) Uani 1 d .
H15A H 0.3864 1.1124 0.1165 0.086 Uiso 1 calc R
H15B H 0.4690 1.1478 0.1701 0.086 Uiso 1 calc R
C16 C 0.44955(19) 1.2994(4) 0.10161(16) 0.0979(10) Uani 1 d .
H16A H 0.4028 1.3524 0.0732 0.147 Uiso 1 calc GR
H16B H 0.4761 1.2349 0.0815 0.147 Uiso 1 calc GR
H16C H 0.4877 1.3777 0.1254 0.147 Uiso 1 calc GR

loop_
_atom_site_aniso_label
_atom_site_aniso_U_11
_atom_site_aniso_U_22
_atom_site_aniso_U_33
_atom_site_aniso_U_23
_atom_site_aniso_U_13
_atom_site_aniso_U_12
Cl1 0.0820(5) 0.0691(5) 0.0954(6) -0.0239(4) 0.0404(4) 0.0010(3)
F1 0.0762(10) 0.0949(11) 0.1383(15) -0.0654(11) 0.0315(10) -0.0316(9)
F2 0.0900(12) 0.1957(19) 0.0554(10) -0.0167(11) 0.0175(9) 0.0178(12)
O1 0.0366(7) 0.0507(9) 0.0643(10) -0.0132(7) 0.0066(7) 0.0006(6)
O2 0.0647(11) 0.0806(12) 0.0742(12) 0.0172(10) 0.0119(9) 0.0070(9)
O3 0.0553(9) 0.0584(10) 0.0673(11) -0.0012(8) 0.0205(8) 0.0037(8)
N1 0.0503(11) 0.0594(12) 0.0560(11) -0.0073(9) 0.0154(9) -0.0049(9)
N2 0.0394(9) 0.0478(10) 0.0589(11) 0.0014(8) 0.0093(8) -0.0004(8)
C1 0.0442(11) 0.0554(13) 0.0500(13) -0.0045(10) 0.0088(10) -0.0001(10)
C2 0.0472(12) 0.0591(14) 0.0638(15) 0.0005(12) 0.0160(11) 0.0063(11)
C3 0.0535(13) 0.0512(13) 0.0598(14) -0.0077(11) 0.0277(12) -0.0067(10)
C5 0.0430(11) 0.0545(13) 0.0524(13) -0.0022(10) 0.0116(10) -0.0021(10)
C6 0.0379(10) 0.0465(12) 0.0481(12) -0.0008(9) 0.0144(9) -0.0048(9)
C7 0.0398(11) 0.0459(12) 0.0470(12) -0.0003(9) 0.0089(9) -0.0070(9)
C8 0.0444(11) 0.0463(12) 0.0587(13) -0.0036(10) 0.0161(10) 0.0009(10)
C9 0.0409(11) 0.0433(12) 0.0624(14) -0.0007(10) 0.0117(10) 0.0015(9)
C10 0.0605(15) 0.0521(14) 0.0888(19) 0.0163(13) 0.0099(14) -0.0005(11)
C11 0.0512(13) 0.0668(16) 0.0873(19) 0.0014(13) 0.0274(13) 0.0080(12)
C12 0.0560(13) 0.0558(14) 0.0678(15) -0.0144(12) 0.0193(12) -0.0004(11)
C13 0.0604(15) 0.0788(17) 0.0571(16) -0.0218(13) 0.0098(12) -0.0133(13)
C14 0.0386(11) 0.0673(16) 0.0526(14) -0.0049(12) 0.0028(10) -0.0081(11)
C15 0.0648(16) 0.0690(16) 0.0794(18) -0.0084(14) 0.0258(14) 0.0048(13)
C16 0.084(2) 0.098(2) 0.134(3) 0.011(2) 0.066(2) 0.0045(17)

loop_
_atom_type_symbol
_atom_type_description
_atom_type_scat_dispersion_real
_atom_type_scat_dispersion_imag
_atom_type_scat_source
C C 0.0033 0.0016 'International Tables Vol C Tables 4.2.6.8 and 6.1.1.4'
H H 0.0000 0.0000 'International Tables Vol C Tables 4.2.6.8 and 6.1.1.4'
Cl Cl 0.1484 0.1585 'International Tables Vol C Tables 4.2.6.8 and 6.1.1.4'
F F 0.0171 0.0103 'International Tables Vol C Tables 4.2.6.8 and 6.1.1.4'
N N 0.0061 0.0033 'International Tables Vol C Tables 4.2.6.8 and 6.1.1.4'
O O 0.0106 0.0060 'International Tables Vol C Tables 4.2.6.8 and 6.1.1.4'

loop_
_geom_angle_atom_site_label_1
_geom_angle_atom_site_label_2
_geom_angle_atom_site_label_3
_geom_angle
C8 O1 C7 105.85(15)
C14 O3 C15 116.81(19)
C3 N1 C5 116.41(18)
C7 N2 C9 107.36(17)
C2 C1 H1 120.2
C2 C1 C6 119.64(19)
C6 C1 H1 120.2
C1 C2 H2 121.4
C1 C2 C3 117.2(2)
C3 C2 H2 121.4
N1 C3 Cl1 115.56(17)
N1 C3 C2 125.6(2)
C2 C3 Cl1 118.83(18)
N1 C5 H5 118.3
N1 C5 C6 123.30(19)
C6 C5 H5 118.3
C1 C6 C7 121.89(18)
C5 C6 C1 117.8(2)
C5 C6 C7 120.30(18)
O1 C7 C6 114.05(16)
N2 C7 O1 116.73(18)
N2 C7 C6 129.22(18)
O1 C8 C9 107.79(16)
C12 C8 O1 121.31(19)
C12 C8 C9 130.9(2)
N2 C9 C8 102.25(16)
N2 C9 C10 109.19(19)
N2 C9 C11 110.00(18)
C8 C9 C10 111.37(18)
C8 C9 C11 112.50(19)
C11 C9 C10 111.15(19)
C9 C10 H10A 109.5
C9 C10 H10B 109.5
C9 C10 H10C 109.5
H10A C10 H10B 109.5
H10A C10 H10C 109.5
H10B C10 H10C 109.5
C9 C11 H11A 109.5
C9 C11 H11B 109.5
C9 C11 H11C 109.5
H11A C11 H11B 109.5
H11A C11 H11C 109.5
H11B C11 H11C 109.5
C8 C12 H12 117.2
C8 C12 C13 125.6(2)
C13 C12 H12 117.2
F1 C13 F2 104.69(19)
F1 C13 C12 108.7(2)
F1 C13 C14 107.9(2)
F2 C13 C12 109.9(2)
F2 C13 C14 106.4(2)
C12 C13 C14 118.50(19)
O2 C14 O3 126.3(2)
O2 C14 C13 123.2(3)
O3 C14 C13 110.5(2)
O3 C15 H15A 110.0
O3 C15 H15B 110.0
O3 C15 C16 108.7(2)
H15A C15 H15B 108.3
C16 C15 H15A 110.0
C16 C15 H15B 110.0
C15 C16 H16A 109.5
C15 C16 H16B 109.5
C15 C16 H16C 109.5
H16A C16 H16B 109.5
H16A C16 H16C 109.5
H16B C16 H16C 109.5

loop_
_geom_bond_atom_site_label_1
_geom_bond_atom_site_label_2
_geom_bond_distance
Cl1 C3 1.739(2)
F1 C13 1.367(3)
F2 C13 1.365(3)
O1 C7 1.387(2)
O1 C8 1.375(2)
O2 C14 1.197(3)
O3 C14 1.314(3)
O3 C15 1.459(3)
N1 C3 1.316(3)
N1 C5 1.339(3)
N2 C7 1.264(2)
N2 C9 1.487(3)
C1 H1 0.9300
C1 C2 1.369(3)
C1 C6 1.389(3)
C2 H2 0.9300
C2 C3 1.377(3)
C5 H5 0.9300
C5 C6 1.388(3)
C6 C7 1.458(3)
C8 C9 1.518(3)
C8 C12 1.320(3)
C9 C10 1.529(3)
C9 C11 1.520(3)
C10 H10A 0.9600
C10 H10B 0.9600
C10 H10C 0.9600
C11 H11A 0.9600
C11 H11B 0.9600
C11 H11C 0.9600
C12 H12 0.9300
C12 C13 1.473(3)
C13 C14 1.524(3)
C15 H15A 0.9700
C15 H15B 0.9700
C15 C16 1.478(4)
C16 H16A 0.9600
C16 H16B 0.9600
C16 H16C 0.9600

loop_
_geom_torsion_atom_site_label_1
_geom_torsion_atom_site_label_2
_geom_torsion_atom_site_label_3
_geom_torsion_atom_site_label_4
_geom_torsion
F1 C13 C14 O2 131.5(2)
F1 C13 C14 O3 -48.0(2)
F2 C13 C14 O2 19.7(3)
F2 C13 C14 O3 -159.88(18)
O1 C8 C9 N2 -1.3(2)
O1 C8 C9 C10 -117.8(2)
O1 C8 C9 C11 116.6(2)
O1 C8 C12 C13 0.2(4)
N1 C5 C6 C1 0.3(3)
N1 C5 C6 C7 179.8(2)
C1 C2 C3 Cl1 -178.80(18)
C1 C2 C3 N1 -0.1(4)
C1 C6 C7 O1 15.6(3)
C1 C6 C7 N2 -164.3(2)
C2 C1 C6 C5 -0.8(3)
C2 C1 C6 C7 179.6(2)
C3 N1 C5 C6 0.3(3)
C5 N1 C3 Cl1 178.32(16)
C5 N1 C3 C2 -0.5(4)
C5 C6 C7 O1 -163.97(19)
C5 C6 C7 N2 16.1(3)
C6 C1 C2 C3 0.7(3)
C7 O1 C8 C9 1.1(2)
C7 O1 C8 C12 -178.1(2)
C7 N2 C9 C8 1.0(2)
C7 N2 C9 C10 119.0(2)
C7 N2 C9 C11 -118.7(2)
C8 O1 C7 N2 -0.5(3)
C8 O1 C7 C6 179.52(18)
C8 C12 C13 F1 141.3(3)
C8 C12 C13 F2 -104.7(3)
C8 C12 C13 C14 17.8(4)
C9 N2 C7 O1 -0.3(3)
C9 N2 C7 C6 179.6(2)
C9 C8 C12 C13 -178.9(2)
C12 C8 C9 N2 177.8(3)
C12 C8 C9 C10 61.3(4)
C12 C8 C9 C11 -64.2(3)
C12 C13 C14 O2 -104.6(3)
C12 C13 C14 O3 75.9(3)
C14 O3 C15 C16 -164.7(2)
C15 O3 C14 O2 1.6(3)
C15 O3 C14 C13 -178.81(17)
